data_2107226
loop_
_publ_author_name
'Bigi, A.'
'Ripamonti, A.'
'Thomas, S.A.'
'Brueckner, S.'
'Roveri, N.'
'Gazzano, M.'

_publ_section_title
;
 Structure refinements of lead-substituted calcium hydroxyapatite by x-ray
 powder fitting
;
_journal_name_full 'Acta Crystallographica B (39,1983-)'
_journal_page_first 247
_journal_page_last 251
_journal_volume 45
_journal_year 1989
_chemical_formula_sum 'Ca3.93 H O13 P3 Pb1.07'
_chemical_name_systematic 'Ca3.93 Pb1.07 (P O4)3 (O H)'
_space_group_IT_number 176
_symmetry_space_group_name_Hall '-P 6c'
_symmetry_space_group_name_H-M 'P 63/m'
_cell_angle_alpha 90
_cell_angle_beta 90
_cell_angle_gamma 120
_cell_formula_units_Z 2
_cell_length_a 9.491
_cell_length_b 9.491
_cell_length_c 6.953
_cell_volume 542.409
_citation_journal_id_ASTM ASBSDK
_cod_data_source_file Bigi_ASBSDK_1989_683.cif
_cod_data_source_block H1Ca3.93O13P3Pb1.07
_cod_original_cell_volume 542.4089
_cod_original_formula_sum 'H1 Ca3.93 O13 P3 Pb1.07'
_cod_database_code 2107226

loop_
_symmetry_equiv_pos_as_xyz
x,y,z
x-y,x,z+1/2
-y,x-y,z
-x,-y,z+1/2
-x+y,-x,z
y,-x+y,z+1/2
-x,-y,-z
-x+y,-x,-z-1/2
y,-x+y,-z
x,y,-z-1/2
x-y,x,-z
-y,x-y,-z-1/2

loop_
_atom_site_label
_atom_site_type_symbol
_atom_site_fract_x
_atom_site_fract_y
_atom_site_fract_z
_atom_site_occupancy
_atom_site_U_iso_or_equiv
Pb2 Pb+2 0.2399 0.9943 0.25 0.3392 0.0
O2 O-2 0.5948 0.4581 0.25 1 0.0
Pb1 Pb+2 0.3333 0.6667 0.0058 0.0345 0.0
O4 O-2 0 0 0.1897 0.5 0.0
O1 O-2 0.3497 0.4985 0.25 1 0.0
O3 O-2 0.3425 0.267 0.0673 1 0.0
Ca2 Ca+2 0.2399 0.9943 0.25 0.6608 0.0
Ca1 Ca+2 0.3333 0.6667 0.0058 0.9655 0.0
P1 P+5 0.4074 0.3727 0.25 1 0.0
